data_1562303
loop_
_publ_author_name
'Zhang, He'
'Yu, Kai'
'Lv, Jing-Hua'
'Wang, Chun-Mei'
'Wang, Chun-Xiao'
'Zhou, Bai-Bin'

_publ_section_title
;
 Assembly of three organic--inorganic hybrid supramolecular materials
 based on reduced molybdenum(V) phosphates
;
_journal_name_full 'Journal of Solid State Chemistry'
_journal_page_first 22
_journal_page_last 30
_journal_paper_doi 10.1016/j.jssc.2014.05.010
_journal_volume 217
_journal_year 2014
_chemical_formula_moiety 'C30 H57 Cu3 Mo12 N12 O71 P8'
_chemical_formula_sum 'C30 H57 Cu3 Mo12 N12 O71 P8'
_chemical_formula_weight 3311.57
_space_group_IT_number 14
_space_group_name_Hall '-P 2yn'
_space_group_name_H-M_alt 'P 1 21/n 1'
_symmetry_cell_setting monoclinic
_symmetry_space_group_name_Hall '-P 2yn'
_symmetry_space_group_name_H-M 'P 1 21/n 1'
_atom_sites_solution_hydrogens geom
_atom_sites_solution_primary direct
_atom_sites_solution_secondary difmap
_audit_creation_method SHELXL-97
_cell_angle_alpha 90.00
_cell_angle_beta 95.886(3)
_cell_angle_gamma 90.00
_cell_formula_units_Z 4
_cell_length_a 17.972(3)
_cell_length_b 23.869(4)
_cell_length_c 20.487(3)
_cell_measurement_temperature 293(2)
_cell_volume 8742(2)
_computing_cell_refinement 'Bruker SMART'
_computing_data_collection 'Bruker SMART'
_computing_data_reduction 'Bruker SMART'
_computing_molecular_graphics 'Bruker SHELXTL'
_computing_publication_material 'Bruker SHELXTL'
_computing_structure_refinement 'SHELXL-97 (Sheldrick, 1997)'
_computing_structure_solution 'SHELXS-97 (Sheldrick, 1990)'
_diffrn_ambient_temperature 293(2)
_diffrn_measured_fraction_theta_full 0.993
_diffrn_measured_fraction_theta_max 0.993
_diffrn_measurement_device_type 'CCD area detector'
_diffrn_measurement_method 'phi and omega scans'
_diffrn_radiation_monochromator graphite
_diffrn_radiation_source 'fine-focus sealed tube'
_diffrn_radiation_type MoK\a
_diffrn_radiation_wavelength 0.71073
_diffrn_reflns_av_R_equivalents 0.0337
_diffrn_reflns_av_sigmaI/netI 0.0463
_diffrn_reflns_limit_h_max 20
_diffrn_reflns_limit_h_min -21
_diffrn_reflns_limit_k_max 28
_diffrn_reflns_limit_k_min -28
_diffrn_reflns_limit_l_max 20
_diffrn_reflns_limit_l_min -24
_diffrn_reflns_number 40499
_diffrn_reflns_theta_full 25.00
_diffrn_reflns_theta_max 25.00
_diffrn_reflns_theta_min 1.31
_exptl_absorpt_coefficient_mu 2.642
_exptl_absorpt_correction_T_max 0.5014
_exptl_absorpt_correction_T_min 0.3205
_exptl_absorpt_correction_type multi-scan
_exptl_absorpt_process_details 'Higashi, T. (1995). Program for Absorption Correction. Rigaku Corporation, Tokyo, Japan.'
_exptl_crystal_colour red
_exptl_crystal_density_diffrn 2.516
_exptl_crystal_density_method 'not measured'
_exptl_crystal_description block
_exptl_crystal_F_000 6423
_exptl_crystal_size_max 0.26
_exptl_crystal_size_mid 0.24
_exptl_crystal_size_min 0.20
_refine_diff_density_max 1.791
_refine_diff_density_min -1.399
_refine_diff_density_rms 0.242
_refine_ls_extinction_method none
_refine_ls_goodness_of_fit_ref 1.052
_refine_ls_hydrogen_treatment constr
_refine_ls_matrix_type full
_refine_ls_number_parameters 1228
_refine_ls_number_reflns 15296
_refine_ls_number_restraints 68
_refine_ls_restrained_S_all 1.065
_refine_ls_R_factor_all 0.0994
_refine_ls_R_factor_gt 0.0517
_refine_ls_shift/su_max 0.001
_refine_ls_shift/su_mean 0.000
_refine_ls_structure_factor_coef Fsqd
_refine_ls_weighting_details 'calc w=1/[\s^2^(Fo^2^)+(0.0366P)^2^+228.0490P] where P=(Fo^2^+2Fc^2^)/3'
_refine_ls_weighting_scheme calc
_refine_ls_wR_factor_gt 0.1130
_refine_ls_wR_factor_ref 0.1635
_reflns_number_gt 10080
_reflns_number_total 15296
_reflns_threshold_expression >2sigma(I)
_cod_data_source_file JSSC-2014-217-22.cif
_cod_data_source_block 1
_cod_depositor_comments
;
The following automatic conversions were performed:

data item '_symmetry_cell_setting' value 'Monoclinic' was changed to
'monoclinic' in accordance with the built-in table derived from the
CIF Core dictionary named 'cif_core.dic' version 2.4.5 last updated
on 2014-11-21.

Automatic conversion script
Id: cif_fix_values 8369 2020-08-20 11:38:08Z andrius 
;
_cod_original_sg_symbol_H-M 'P 21/n'
_cod_original_formula_sum 'C30 H57 Cu3 Mo12 N12 O71 P8 '
_cod_database_code 1562303

loop_
_symmetry_equiv_pos_as_xyz
'x, y, z'
'-x+1/2, y+1/2, -z+1/2'
'-x, -y, -z'
'x-1/2, -y-1/2, z-1/2'

loop_
_atom_site_label
_atom_site_type_symbol
_atom_site_fract_x
_atom_site_fract_y
_atom_site_fract_z
_atom_site_U_iso_or_equiv
_atom_site_adp_type
_atom_site_occupancy
_atom_site_symmetry_multiplicity
_atom_site_calc_flag
_atom_site_refinement_flags
_atom_site_disorder_assembly
_atom_site_disorder_group
Mo1 Mo 0.65245(6) 0.37678(4) 0.06218(5) 0.0172(2) Uani 1 1 d . . .
Mo2 Mo 0.81549(5) 0.32764(4) 0.15265(5) 0.0168(2) Uani 1 1 d . . .
Mo3 Mo 0.91855(6) 0.34043(4) -0.03954(5) 0.0167(2) Uani 1 1 d . . .
Mo4 Mo 0.83277(6) 0.22036(4) 0.17111(5) 0.0165(2) Uani 1 1 d . . .
Mo5 Mo 0.84820(6) 0.12702(4) -0.07374(5) 0.0174(2) Uani 1 1 d . . .
Mo6 Mo 0.94475(5) 0.19652(4) -0.01683(5) 0.0159(2) Uani 1 1 d . . .
Mo7 Mo 0.58074(6) 0.16253(4) 0.02942(5) 0.0168(2) Uani 1 1 d . . .
Mo8 Mo 0.69674(6) 0.12717(4) 0.10280(5) 0.0169(2) Uani 1 1 d . . .
Mo9 Mo 0.55425(5) 0.30662(4) 0.00833(5) 0.0157(2) Uani 1 1 d . . .
Mo10 Mo 0.66445(6) 0.28237(4) -0.17978(5) 0.0169(2) Uani 1 1 d . . .
Mo11 Mo 0.68694(6) 0.17521(4) -0.16600(5) 0.0175(2) Uani 1 1 d . . .
Mo12 Mo 0.80087(6) 0.37603(4) -0.11117(5) 0.0174(2) Uani 1 1 d . . .
Cu1 Cu 0.74941(8) 0.25108(5) -0.00537(7) 0.0214(3) Uani 1 1 d . . .
Cu2 Cu 1.12797(9) 0.26519(6) -0.18937(7) 0.0290(3) Uani 1 1 d . . .
Cu3 Cu 0.36843(9) 0.21913(6) 0.17960(7) 0.0297(3) Uani 1 1 d . . .
P1 P 0.70977(18) 0.42692(12) 0.20920(15) 0.0211(7) Uani 1 1 d . . .
P2 P 0.85368(16) 0.24907(12) -0.16179(14) 0.0160(6) Uani 1 1 d . . .
P3 P 0.64551(17) 0.25701(12) 0.15258(14) 0.0165(6) Uani 1 1 d . . .
P4 P 1.08841(17) 0.28181(12) -0.04006(15) 0.0190(6) Uani 1 1 d . . .
P5 P 0.41022(17) 0.21880(13) 0.02901(15) 0.0205(6) Uani 1 1 d . . .
P6 P 0.74666(18) 0.13231(12) 0.26219(15) 0.0205(7) Uani 1 1 d . . .
P7 P 0.79977(18) 0.08024(12) -0.22431(15) 0.0213(7) Uani 1 1 d . . .
P8 P 0.74294(18) 0.37504(12) -0.26985(15) 0.0206(7) Uani 1 1 d . . .
O1 O 0.8352(4) 0.1922(3) -0.0169(4) 0.0175(12) Uani 1 1 d U . .
O2 O 0.6877(4) 0.1785(3) 0.0259(4) 0.0178(12) Uani 1 1 d U . .
O3 O 0.6637(4) 0.3110(3) 0.0052(4) 0.0174(12) Uani 1 1 d U . .
O4 O 0.5915(4) 0.1313(3) 0.1166(4) 0.0199(14) Uani 1 1 d U . .
O5 O 0.8099(4) 0.2647(3) 0.0892(4) 0.0173(12) Uani 1 1 d U . .
O6 O 0.5504(4) 0.3595(3) 0.0805(4) 0.0215(14) Uani 1 1 d U . .
O7 O 0.8104(4) 0.1497(3) 0.1116(4) 0.0193(14) Uani 1 1 d U . .
O8 O 0.6877(4) 0.2247(3) -0.2421(4) 0.0216(14) Uani 1 1 d U . .
O9 O 0.6889(4) 0.2362(3) -0.1008(4) 0.0189(12) Uani 1 1 d U . .
O10 O 0.6872(4) 0.3136(3) 0.1425(4) 0.0192(13) Uani 1 1 d U . .
O11 O 0.9089(4) 0.2583(3) -0.1005(4) 0.0171(12) Uani 1 1 d U . .
O12 O 0.5599(4) 0.2281(3) -0.0374(4) 0.0195(13) Uani 1 1 d U . .
O13 O 0.7059(4) 0.2103(3) 0.1573(4) 0.0190(12) Uani 1 1 d U . .
O14 O 0.8127(5) 0.2812(3) 0.2304(4) 0.0224(14) Uani 1 1 d U . .
O15 O 0.9398(4) 0.2750(3) 0.0277(4) 0.0189(13) Uani 1 1 d U . .
O16 O 0.9755(5) 0.1599(3) 0.0508(4) 0.0233(17) Uani 1 1 d U . .
O17 O 0.8153(4) 0.1914(3) -0.1545(4) 0.0197(13) Uani 1 1 d U . .
O18 O 0.9057(4) 0.3727(3) -0.1267(4) 0.0210(14) Uani 1 1 d U . .
O19 O 0.7135(5) 0.1015(3) 0.1994(4) 0.0226(15) Uani 1 1 d U . .
O20 O 0.6865(4) 0.3532(3) -0.1201(4) 0.0195(14) Uani 1 1 d U . .
O21 O 0.8120(4) 0.3249(3) -0.0348(4) 0.0184(12) Uani 1 1 d U . .
O22 O 0.9262(5) 0.2157(3) 0.1777(4) 0.0257(17) Uani 1 1 d U . .
O23 O 1.0294(4) 0.3280(3) -0.0568(4) 0.0217(14) Uani 1 1 d U . .
O24 O 0.7699(4) 0.3771(3) 0.0754(4) 0.0204(14) Uani 1 1 d U . .
O25 O 0.5706(5) 0.2828(3) -0.1847(4) 0.0246(17) Uani 1 1 d U . .
O26 O 0.9506(4) 0.1448(3) -0.0899(4) 0.0200(14) Uani 1 1 d U . .
O27 O 0.7310(4) 0.1244(3) -0.0892(4) 0.0207(14) Uani 1 1 d U . .
O28 O 0.8556(5) 0.0743(3) -0.0200(4) 0.0236(17) Uani 1 1 d U . .
O29 O 0.5904(4) 0.2458(3) 0.0907(4) 0.0179(12) Uani 1 1 d U . .
O30 O 1.0499(4) 0.2241(3) -0.0363(4) 0.0216(14) Uani 1 1 d U . .
O31 O 1.1453(4) 0.2802(3) -0.0892(4) 0.0227(16) Uani 1 1 d U . .
O32 O 0.4488(4) 0.2776(3) 0.0295(4) 0.0216(14) Uani 1 1 d U . .
O33 O 0.6761(5) 0.3392(3) -0.2532(4) 0.0229(15) Uani 1 1 d U . .
O34 O 0.8168(5) 0.1666(3) 0.2477(4) 0.0225(15) Uani 1 1 d U . .
O35 O 0.7911(4) 0.2937(3) -0.1640(4) 0.0200(12) Uani 1 1 d U . .
O36 O 0.6601(5) 0.4278(3) 0.1448(4) 0.0257(15) Uani 1 1 d U . .
O37 O 0.3517(4) 0.2173(3) 0.0765(4) 0.0232(16) Uani 1 1 d U . .
O38 O 0.6045(5) 0.2597(3) 0.2135(4) 0.0237(14) Uani 1 1 d U . .
O39 O 0.7898(5) 0.4395(3) -0.0767(4) 0.0258(17) Uani 1 1 d U . .
O40 O 0.5209(5) 0.3427(3) -0.0589(4) 0.0237(17) Uani 1 1 d U . .
O41 O 0.6444(5) 0.4289(3) 0.0068(4) 0.0252(17) Uani 1 1 d U . .
O42 O 0.9055(5) 0.3467(3) 0.1533(4) 0.0251(17) Uani 1 1 d U . .
O43 O 0.9342(5) 0.3945(3) 0.0124(4) 0.0255(17) Uani 1 1 d U . .
O44 O 0.5674(5) 0.1077(3) -0.0215(4) 0.0275(18) Uani 1 1 d U . .
O45 O 0.8451(5) 0.0780(3) -0.1568(4) 0.0252(16) Uani 1 1 d U . .
O46 O 0.3682(5) 0.2089(4) -0.0412(4) 0.0306(19) Uani 1 1 d U . .
O47 O 0.5985(5) 0.1527(3) -0.1688(4) 0.0267(18) Uani 1 1 d U . .
O48 O 0.7277(5) 0.1139(3) -0.2239(4) 0.0243(15) Uani 1 1 d U . .
O49 O 1.2231(5) 0.2088(4) -0.1756(5) 0.035(2) Uani 1 1 d U . .
H49 H 1.2467 0.2150 -0.1400 0.052 Uiso 1 1 calc R . .
O50 O 0.7833(5) 0.4017(3) -0.2078(4) 0.0238(15) Uani 1 1 d U . .
O51 O 0.7076(5) 0.0634(3) 0.0702(4) 0.0258(17) Uani 1 1 d U . .
O52 O 0.7080(5) 0.4255(3) -0.3123(4) 0.030(2) Uani 1 1 d U . .
O53 O 0.8947(5) 0.2529(3) -0.2225(4) 0.0235(14) Uani 1 1 d U . .
O54 O 0.7777(5) 0.0854(3) 0.3118(4) 0.0274(19) Uani 1 1 d U . .
O55 O 0.7276(5) 0.4851(3) 0.2354(4) 0.029(2) Uani 1 1 d U . .
O56 O 0.4699(5) 0.1738(3) 0.0444(4) 0.0237(15) Uani 1 1 d U . .
O57 O 0.7918(5) 0.3430(3) -0.3118(4) 0.0277(16) Uani 1 1 d U . .
O58 O 0.7865(5) 0.0228(3) -0.2528(4) 0.032(2) Uani 1 1 d U . .
O59 O 0.7816(5) 0.3927(3) 0.2068(4) 0.0259(16) Uani 1 1 d U . .
O60 O 0.6919(5) 0.1664(3) 0.2959(4) 0.0266(16) Uani 1 1 d U . .
O61 O 0.4521(5) 0.2815(4) 0.1679(4) 0.0299(18) Uani 1 1 d U . .
H61A H 0.4975 0.2718 0.1672 0.036 Uiso 1 1 d R . .
H61B H 0.4399 0.3159 0.1641 0.036 Uiso 1 1 d R . .
O62 O 1.1323(5) 0.2937(4) 0.0292(4) 0.033(2) Uani 1 1 d U . .
O63 O 0.2828(5) 0.2831(4) 0.1671(5) 0.036(2) Uani 1 1 d U . .
H63A H 0.2717 0.2979 0.1296 0.043 Uiso 1 1 d R . .
H63B H 0.2604 0.2934 0.1996 0.043 Uiso 1 1 d R . .
O64 O 1.0253(5) 0.3107(4) -0.1961(4) 0.0327(19) Uani 1 1 d U . .
H64 H 1.0257 0.3324 -0.1650 0.049 Uiso 1 1 calc R . .
O65 O 0.6650(5) 0.3970(4) 0.2631(5) 0.035(2) Uani 1 1 d U . .
O66 O 0.4554(5) 0.1558(4) 0.1839(4) 0.034(2) Uani 1 1 d U . .
H66A H 0.4757 0.1473 0.1495 0.041 Uiso 1 1 d R . .
H66B H 0.4690 0.1393 0.2199 0.041 Uiso 1 1 d R . .
O67 O 0.8493(5) 0.1131(4) -0.2720(4) 0.033(2) Uani 1 1 d U . .
O68 O 1.0607(5) 0.1882(4) -0.1738(4) 0.034(2) Uani 1 1 d U . .
H68 H 1.0384 0.1784 -0.2089 0.051 Uiso 1 1 calc R . .
N1 N 0.9962(6) 0.0218(4) 0.1238(5) 0.028(2) Uani 1 1 d . . .
N2 N 0.2580(7) 0.0930(5) 0.0169(6) 0.039(3) Uani 1 1 d . . .
N3 N 0.1619(7) 0.1424(5) -0.0199(7) 0.050(3) Uani 1 1 d . . .
N4 N 0.6406(7) 1.0285(6) 0.6894(7) 0.050(3) Uani 1 1 d . . .
N5 N 0.6349(7) -0.0244(5) 0.1935(6) 0.044(3) Uani 1 1 d . . .
O3W O 0.5087(6) 0.3935(4) 0.2176(5) 0.044(2) Uani 1 1 d U . .
H3WA H 0.4672 0.3827 0.1980 0.053 Uiso 1 1 d R . .
H3WB H 0.5430 0.4052 0.1955 0.053 Uiso 1 1 d R . .
N6 N 0.9368(8) -0.0216(5) 0.1934(6) 0.045(3) Uani 1 1 d . . .
N7 N 0.5282(7) -0.0152(5) 0.1356(7) 0.052(4) Uani 1 1 d . . .
C1 C 1.0226(8) 0.0267(6) 0.0069(7) 0.033(3) Uani 1 1 d . . .
H1A H 1.0637 0.0269 -0.0203 0.040 Uiso 1 1 calc R . .
H1B H 0.9909 0.0586 -0.0059 0.040 Uiso 1 1 calc R . .
C2 C 0.9309(9) 0.0500(6) 0.1266(7) 0.040(4) Uani 1 1 d . . .
H2 H 0.9154 0.0819 0.1029 0.048 Uiso 1 1 calc R . .
N8 N 0.4512(10) 0.3939(6) 0.7919(7) 0.059(4) Uani 1 1 d . . .
C4 C 0.3263(9) 0.0756(6) 0.0600(8) 0.048(4) Uani 1 1 d . . .
H4A H 0.3307 0.0981 0.0996 0.058 Uiso 1 1 calc R . .
H4B H 0.3702 0.0823 0.0372 0.058 Uiso 1 1 calc R . .
C5 C 0.9990(9) -0.0210(6) 0.1641(7) 0.040(4) Uani 1 1 d . . .
H5 H 1.0381 -0.0466 0.1709 0.047 Uiso 1 1 calc R . .
C6 C 0.8934(9) 0.0228(6) 0.1701(7) 0.042(4) Uani 1 1 d . . .
H6 H 0.8465 0.0323 0.1822 0.051 Uiso 1 1 calc R . .
C7 C 0.5852(8) 0.0110(6) 0.1689(8) 0.042(4) Uani 1 1 d . . .
H7 H 0.5889 0.0496 0.1739 0.051 Uiso 1 1 calc R . .
C8 C 1.0540(8) 0.0341(5) 0.0777(6) 0.033(3) Uani 1 1 d . . .
H8A H 1.0963 0.0092 0.0873 0.039 Uiso 1 1 calc R . .
H8B H 1.0716 0.0723 0.0845 0.039 Uiso 1 1 calc R . .
O2W O 0.4279(8) 0.2264(7) 0.8482(7) 0.094(5) Uani 1 1 d U . .
H2WA H 0.4157 0.2388 0.8096 0.113 Uiso 1 1 d R . .
H2WB H 0.4116 0.1948 0.8595 0.113 Uiso 1 1 d R . .
C10 C 0.4864(9) 0.4813(6) 0.9709(8) 0.046(4) Uani 1 1 d . . .
H10A H 0.4973 0.4424 0.9821 0.056 Uiso 1 1 calc R . .
H10B H 0.4327 0.4851 0.9613 0.056 Uiso 1 1 calc R . .
N9 N 0.5317(8) 1.0178(6) 0.6397(11) 0.086(6) Uani 1 1 d . . .
C12 C 0.2143(9) 0.1348(6) 0.0295(9) 0.048(4) Uani 1 1 d . . .
H12 H 0.2195 0.1561 0.0677 0.057 Uiso 1 1 calc R . .
C13 C 0.5244(11) 0.4971(7) 0.9110(9) 0.056(5) Uani 1 1 d . . .
H13A H 0.5072 0.5338 0.8959 0.067 Uiso 1 1 calc R . .
H13B H 0.5779 0.4992 0.9229 0.067 Uiso 1 1 calc R . .
C14 C 0.3232(9) 0.0147(7) 0.0781(9) 0.049(4) Uani 1 1 d . . .
H14A H 0.3217 -0.0082 0.0388 0.058 Uiso 1 1 calc R . .
H14B H 0.2781 0.0074 0.0991 0.058 Uiso 1 1 calc R . .
C15 C 0.1726(10) 0.1045(8) -0.0672(9) 0.057(5) Uani 1 1 d . . .
H15 H 0.1446 0.1014 -0.1078 0.069 Uiso 1 1 calc R . .
C16 C 0.5432(11) -0.0724(7) 0.1425(10) 0.064(6) Uani 1 1 d . . .
H16 H 0.5127 -0.1016 0.1258 0.077 Uiso 1 1 calc R . .
C17 C 0.3925(10) -0.0006(7) 0.1253(9) 0.056(5) Uani 1 1 d . . .
H17A H 0.3925 0.0214 0.1650 0.067 Uiso 1 1 calc R . .
H17B H 0.3898 -0.0398 0.1372 0.067 Uiso 1 1 calc R . .
C18 C 0.2319(10) 0.0718(7) -0.0446(8) 0.057(5) Uani 1 1 d . . .
H18 H 0.2511 0.0415 -0.0659 0.068 Uiso 1 1 calc R . .
C19 C 0.5885(9) 0.9922(7) 0.6732(9) 0.054(5) Uani 1 1 d . . .
H19 H 0.5908 0.9543 0.6834 0.065 Uiso 1 1 calc R . .
C20 C 0.6089(11) -0.0772(7) 0.1772(9) 0.060(5) Uani 1 1 d . . .
H20 H 0.6335 -0.1106 0.1886 0.072 Uiso 1 1 calc R . .
C21 C 0.2211(10) 0.8640(7) 0.5350(10) 0.058(5) Uani 1 1 d . . .
H21 H 0.2309 0.8425 0.5727 0.069 Uiso 1 1 calc R . .
C22 C 0.5217(13) 0.4009(7) 0.7737(9) 0.064(5) Uani 1 1 d . . .
H22 H 0.5405 0.3834 0.7383 0.077 Uiso 1 1 calc R . .
C23 C 0.5595(11) 0.4370(8) 0.8146(10) 0.067(6) Uani 1 1 d . . .
H23 H 0.6095 0.4472 0.8147 0.080 Uiso 1 1 calc R . .
C24 C 0.4637(13) 0.9871(8) 0.5970(11) 0.081(7) Uani 1 1 d . . .
H24A H 0.4588 1.0006 0.5521 0.097 Uiso 1 1 calc R . .
H24B H 0.4712 0.9469 0.5969 0.097 Uiso 1 1 calc R . .
C25 C 0.3997(14) 1.0010(9) 0.6284(12) 0.089(8) Uani 1 1 d . . .
H25A H 0.3982 1.0410 0.6371 0.107 Uiso 1 1 calc R . .
H25B H 0.3996 0.9810 0.6696 0.107 Uiso 1 1 calc R . .
O1W O 0.0764(9) 0.2744(8) 0.1427(8) 0.102(5) Uani 1 1 d U . .
H1WA H 0.0457 0.2475 0.1357 0.122 Uiso 1 1 d R . .
H1WB H 0.0836 0.2970 0.1119 0.122 Uiso 1 1 d R . .
C27 C 0.3307(13) 0.9828(9) 0.5787(11) 0.076(6) Uani 1 1 d . . .
H27A H 0.2848 0.9899 0.5984 0.091 Uiso 1 1 calc R . .
H27B H 0.3298 1.0054 0.5393 0.091 Uiso 1 1 calc R . .
C28 C 0.4633(9) 0.0095(7) 0.0959(9) 0.051(4) Uani 1 1 d . . .
H28A H 0.4595 -0.0065 0.0522 0.062 Uiso 1 1 calc R . .
H28B H 0.4709 0.0495 0.0920 0.062 Uiso 1 1 calc R . .
C29 C 0.3337(12) 0.9263(8) 0.5617(12) 0.078(6) Uani 1 1 d . . .
H29A H 0.3397 0.9039 0.6014 0.093 Uiso 1 1 calc R . .
H29B H 0.3770 0.9200 0.5380 0.093 Uiso 1 1 calc R . .
C30 C 0.6162(11) 1.0799(7) 0.6659(9) 0.059(5) Uani 1 1 d . . .
H30 H 0.6427 1.1134 0.6710 0.071 Uiso 1 1 calc R . .
C31 C 0.4452(10) 0.4299(7) 0.8410(8) 0.054(5) Uani 1 1 d . . .
H31 H 0.4017 0.4355 0.8611 0.065 Uiso 1 1 calc R . .
N10 N 0.5090(7) 0.4564(5) 0.8573(6) 0.045(3) Uani 1 1 d . . .
N11 N 0.1636(8) 0.8571(6) 0.4885(8) 0.057(4) Uani 1 1 d . . .
C34 C 0.1686(13) 0.8956(8) 0.4397(10) 0.074(6) Uani 1 1 d . . .
H34 H 0.1378 0.8991 0.4005 0.089 Uiso 1 1 calc R . .
C35 C 0.5489(11) 1.0736(7) 0.6348(10) 0.068(6) Uani 1 1 d . . .
H35 H 0.5190 1.1013 0.6137 0.081 Uiso 1 1 calc R . .
N12 N 0.2614(8) 0.9066(6) 0.5180(9) 0.060(4) Uani 1 1 d . . .
C37 C 0.2290(14) 0.9279(9) 0.4614(12) 0.081(7) Uani 1 1 d . . .
H37 H 0.2450 0.9596 0.4404 0.098 Uiso 1 1 calc R . .

loop_
_atom_site_aniso_label
_atom_site_aniso_U_11
_atom_site_aniso_U_22
_atom_site_aniso_U_33
_atom_site_aniso_U_23
_atom_site_aniso_U_13
_atom_site_aniso_U_12
Mo1 0.0160(5) 0.0112(5) 0.0250(5) -0.0018(4) 0.0048(4) 0.0013(4)
Mo2 0.0154(5) 0.0120(5) 0.0235(5) -0.0016(4) 0.0043(4) 0.0010(4)
Mo3 0.0156(5) 0.0117(5) 0.0237(5) 0.0000(4) 0.0061(4) -0.0004(4)
Mo4 0.0157(5) 0.0128(5) 0.0216(5) 0.0010(4) 0.0051(4) 0.0011(4)
Mo5 0.0161(5) 0.0115(5) 0.0251(5) -0.0016(4) 0.0040(4) 0.0017(4)
Mo6 0.0145(5) 0.0122(5) 0.0216(5) 0.0002(4) 0.0051(4) 0.0007(4)
Mo7 0.0153(5) 0.0112(5) 0.0244(5) -0.0001(4) 0.0049(4) 0.0001(4)
Mo8 0.0175(5) 0.0106(5) 0.0232(5) 0.0002(4) 0.0050(4) 0.0010(4)
Mo9 0.0140(5) 0.0107(5) 0.0230(5) 0.0001(4) 0.0051(4) 0.0009(4)
Mo10 0.0164(5) 0.0129(5) 0.0220(5) 0.0004(4) 0.0056(4) 0.0010(4)
Mo11 0.0161(5) 0.0123(5) 0.0245(5) -0.0012(4) 0.0035(4) 0.0004(4)
Mo12 0.0185(5) 0.0107(5) 0.0236(5) 0.0009(4) 0.0056(4) 0.0010(4)
Cu1 0.0205(7) 0.0163(6) 0.0280(7) 0.0002(5) 0.0057(5) 0.0019(5)
Cu2 0.0282(8) 0.0296(8) 0.0307(8) 0.0000(6) 0.0097(6) 0.0000(6)
Cu3 0.0295(8) 0.0276(8) 0.0334(8) 0.0004(6) 0.0096(6) -0.0001(6)
P1 0.0256(18) 0.0121(14) 0.0262(16) -0.0047(12) 0.0055(13) 0.0031(12)
P2 0.0135(15) 0.0121(14) 0.0231(15) 0.0011(11) 0.0056(11) 0.0011(11)
P3 0.0168(16) 0.0122(14) 0.0212(15) 0.0004(11) 0.0061(12) 0.0004(12)
P4 0.0147(16) 0.0170(15) 0.0261(16) -0.0016(12) 0.0057(12) -0.0005(12)
P5 0.0184(16) 0.0171(15) 0.0269(16) -0.0005(12) 0.0061(13) -0.0012(12)
P6 0.0265(17) 0.0110(14) 0.0252(16) 0.0031(12) 0.0084(13) 0.0004(12)
P7 0.0244(18) 0.0124(14) 0.0271(16) -0.0041(12) 0.0027(13) 0.0034(12)
P8 0.0258(18) 0.0148(15) 0.0222(16) 0.0032(12) 0.0072(13) 0.0014(13)
O1 0.017(3) 0.012(2) 0.025(3) 0.000(2) 0.006(2) 0.001(2)
O2 0.017(3) 0.014(2) 0.023(3) 0.001(2) 0.007(2) 0.003(2)
O3 0.016(3) 0.014(2) 0.024(3) -0.002(2) 0.008(2) 0.000(2)
O4 0.019(3) 0.017(3) 0.025(3) 0.004(2) 0.008(3) 0.002(3)
O5 0.021(3) 0.012(2) 0.021(2) -0.001(2) 0.007(2) 0.001(2)
O6 0.021(3) 0.017(3) 0.028(3) -0.002(2) 0.005(3) 0.003(2)
O7 0.019(3) 0.015(3) 0.024(3) -0.002(2) 0.004(2) -0.001(2)
O8 0.021(3) 0.019(3) 0.025(3) -0.001(3) 0.006(3) -0.002(3)
O9 0.019(3) 0.015(2) 0.022(3) -0.001(2) 0.004(2) 0.002(2)
O10 0.019(3) 0.016(2) 0.025(3) -0.001(2) 0.009(2) 0.001(2)
O11 0.017(3) 0.012(2) 0.023(3) 0.002(2) 0.007(2) -0.001(2)
O12 0.019(3) 0.017(3) 0.024(3) 0.000(2) 0.007(2) 0.002(2)
O13 0.021(3) 0.015(2) 0.022(2) -0.001(2) 0.007(2) 0.003(2)
O14 0.021(3) 0.020(3) 0.026(3) -0.001(3) 0.006(3) 0.000(3)
O15 0.019(3) 0.015(3) 0.024(3) -0.001(2) 0.006(2) -0.001(2)
O16 0.027(4) 0.019(4) 0.023(4) 0.002(3) -0.003(3) -0.001(3)
O17 0.021(3) 0.013(2) 0.026(3) 0.000(2) 0.007(2) 0.000(2)
O18 0.022(3) 0.015(3) 0.027(3) 0.006(3) 0.008(3) 0.002(3)
O19 0.023(3) 0.016(3) 0.028(3) 0.005(3) 0.003(3) -0.004(3)
O20 0.018(3) 0.018(3) 0.023(3) 0.000(2) 0.006(2) 0.002(3)
O21 0.017(3) 0.015(2) 0.024(3) 0.000(2) 0.005(2) 0.001(2)
O22 0.025(4) 0.024(4) 0.029(4) 0.000(3) 0.004(3) 0.001(3)
O23 0.019(3) 0.016(3) 0.032(3) -0.001(3) 0.008(3) -0.002(3)
O24 0.020(3) 0.017(3) 0.026(3) 0.002(3) 0.007(3) -0.001(3)
O25 0.019(4) 0.023(4) 0.030(4) 0.001(3) -0.002(3) 0.004(3)
O26 0.023(3) 0.014(3) 0.025(3) -0.002(3) 0.006(3) 0.002(3)
O27 0.020(3) 0.015(3) 0.028(3) 0.001(3) 0.008(3) 0.000(3)
O28 0.025(4) 0.013(3) 0.033(4) 0.001(3) 0.006(3) 0.000(3)
O29 0.018(3) 0.013(2) 0.023(3) -0.002(2) 0.006(2) 0.001(2)
O30 0.021(3) 0.015(3) 0.029(3) -0.001(3) 0.006(3) -0.002(3)
O31 0.019(4) 0.022(3) 0.029(4) 0.001(3) 0.011(3) -0.002(3)
O32 0.017(3) 0.020(3) 0.029(3) -0.002(3) 0.006(3) 0.002(3)
O33 0.022(3) 0.022(3) 0.026(3) 0.002(3) 0.006(3) -0.001(3)
O34 0.022(3) 0.018(3) 0.027(3) 0.004(3) 0.002(3) 0.000(3)
O35 0.020(3) 0.015(2) 0.025(3) 0.000(2) 0.006(2) 0.002(2)
O36 0.023(3) 0.020(3) 0.034(3) -0.006(3) 0.003(3) 0.004(3)
O37 0.017(4) 0.024(4) 0.030(4) 0.000(3) 0.010(3) 0.001(3)
O38 0.022(3) 0.024(3) 0.026(3) 0.001(2) 0.007(2) 0.005(3)
O39 0.027(4) 0.017(4) 0.035(4) -0.005(3) 0.008(3) 0.006(3)
O40 0.024(4) 0.022(4) 0.025(4) 0.003(3) 0.000(3) 0.002(3)
O41 0.027(4) 0.014(4) 0.035(4) 0.002(3) 0.008(3) 0.003(3)
O42 0.018(4) 0.020(4) 0.038(4) 0.001(3) 0.008(3) -0.003(3)
O43 0.028(4) 0.019(4) 0.030(4) -0.004(3) 0.007(3) -0.002(3)
O44 0.026(4) 0.023(4) 0.034(4) -0.002(3) 0.007(3) -0.002(3)
O45 0.025(3) 0.019(3) 0.032(3) -0.008(3) 0.007(3) 0.004(3)
O46 0.025(5) 0.036(5) 0.031(4) -0.008(4) 0.003(4) -0.004(4)
O47 0.025(4) 0.023(4) 0.031(4) -0.002(3) 0.001(3) -0.003(3)
O48 0.024(3) 0.018(3) 0.032(3) -0.006(3) 0.004(3) 0.002(3)
O49 0.028(5) 0.036(5) 0.041(5) 0.000(4) 0.009(4) 0.003(4)
O50 0.027(3) 0.018(3) 0.026(3) 0.005(3) 0.002(3) 0.001(3)
O51 0.026(4) 0.017(4) 0.035(4) -0.003(3) 0.006(3) 0.001(3)
O52 0.040(5) 0.022(4) 0.029(4) 0.003(3) -0.003(4) 0.000(4)
O53 0.022(3) 0.022(3) 0.028(3) 0.001(3) 0.007(3) 0.002(3)
O54 0.036(5) 0.021(4) 0.025(4) 0.004(3) -0.002(4) -0.005(4)
O55 0.040(5) 0.013(4) 0.033(4) -0.007(3) -0.005(4) 0.003(4)
O56 0.020(3) 0.018(3) 0.034(3) 0.001(3) 0.007(3) -0.002(3)
O57 0.029(3) 0.024(3) 0.032(3) 0.002(3) 0.011(3) 0.005(3)
O58 0.035(5) 0.019(4) 0.041(5) -0.011(4) -0.002(4) 0.003(4)
O59 0.024(3) 0.019(3) 0.034(3) -0.005(3) 0.002(3) 0.003(3)
O60 0.031(4) 0.020(3) 0.031(3) 0.003(3) 0.012(3) 0.005(3)
O61 0.028(4) 0.024(4) 0.039(4) -0.003(3) 0.012(3) -0.006(3)
O62 0.031(5) 0.035(5) 0.032(4) -0.004(4) -0.004(4) -0.004(4)
O63 0.038(5) 0.033(5) 0.040(5) 0.010(4) 0.018(4) 0.014(4)
O64 0.029(4) 0.033(4) 0.038(4) 0.001(4) 0.012(4) 0.002(4)
O65 0.036(5) 0.032(4) 0.040(4) 0.005(4) 0.017(4) 0.007(4)
O66 0.038(5) 0.030(4) 0.034(4) 0.002(4) 0.010(4) 0.007(4)
O67 0.035(5) 0.028(4) 0.039(5) 0.002(4) 0.016(4) 0.001(4)
O68 0.036(5) 0.033(4) 0.036(4) -0.004(4) 0.016(4) -0.009(4)
N1 0.034(7) 0.025(6) 0.026(6) 0.006(4) 0.004(5) 0.007(5)
N2 0.032(7) 0.040(7) 0.047(7) -0.004(6) 0.010(6) 0.005(6)
N3 0.036(8) 0.030(7) 0.082(10) 0.007(7) 0.000(7) 0.003(6)
N4 0.033(8) 0.044(8) 0.070(9) -0.018(7) -0.002(6) 0.000(6)
N5 0.036(8) 0.039(7) 0.057(8) 0.007(6) -0.005(6) -0.012(6)
O3W 0.037(4) 0.044(4) 0.053(4) -0.008(3) 0.008(3) -0.010(3)
N6 0.062(9) 0.021(6) 0.056(8) 0.007(6) 0.021(7) 0.004(6)
N7 0.037(8) 0.030(7) 0.085(10) 0.013(7) -0.013(7) -0.012(6)
C1 0.025(7) 0.032(8) 0.045(8) -0.009(6) 0.014(6) -0.002(6)
C2 0.048(10) 0.027(7) 0.046(9) 0.004(6) 0.014(7) 0.012(7)
N8 0.075(12) 0.047(9) 0.053(9) 0.006(7) -0.006(8) 0.008(8)
C4 0.037(9) 0.042(9) 0.063(11) -0.010(8) -0.005(8) -0.003(7)
C5 0.050(10) 0.028(8) 0.043(9) 0.004(6) 0.016(7) 0.011(7)
C6 0.043(9) 0.041(9) 0.045(9) -0.005(7) 0.017(7) 0.002(7)
C7 0.034(9) 0.033(8) 0.059(10) 0.013(7) 0.004(7) -0.013(7)
C8 0.036(8) 0.023(7) 0.042(8) -0.001(6) 0.017(6) -0.003(6)
O2W 0.077(8) 0.132(9) 0.073(7) 0.009(7) 0.011(6) -0.025(7)
C10 0.037(9) 0.021(7) 0.077(12) -0.013(7) -0.013(8) 0.012(6)
N9 0.034(9) 0.039(9) 0.18(2) -0.013(10) -0.033(10) 0.001(7)
C12 0.041(10) 0.033(8) 0.071(11) -0.015(8) 0.012(8) 0.001(7)
C13 0.064(13) 0.034(9) 0.068(12) 0.006(8) -0.006(9) 0.003(8)
C14 0.038(10) 0.044(9) 0.067(11) 0.003(8) 0.017(8) -0.005(7)
C15 0.053(11) 0.067(12) 0.051(10) -0.007(9) 0.000(8) 0.008(9)
C16 0.062(13) 0.028(9) 0.095(15) 0.008(9) -0.031(11) -0.018(8)
C17 0.054(12) 0.034(9) 0.079(13) 0.013(8) 0.001(9) -0.001(8)
C18 0.066(12) 0.048(10) 0.055(11) -0.013(8) 0.002(9) 0.030(9)
C19 0.031(9) 0.032(8) 0.096(14) -0.029(9) -0.008(9) 0.001(7)
C20 0.067(13) 0.033(9) 0.073(12) 0.002(8) -0.028(10) 0.004(8)
C21 0.046(11) 0.045(10) 0.085(14) 0.001(9) 0.019(10) 0.000(8)
C22 0.102(17) 0.036(10) 0.053(11) -0.006(8) 0.008(11) 0.019(10)
C23 0.046(11) 0.071(13) 0.088(15) 0.023(11) 0.023(10) 0.019(10)
C24 0.093(17) 0.052(12) 0.102(17) -0.006(11) 0.028(13) 0.032(12)
C25 0.11(2) 0.058(13) 0.110(18) -0.030(12) 0.056(16) -0.027(13)
O1W 0.089(8) 0.129(8) 0.087(7) 0.009(7) 0.009(6) -0.018(7)
C27 0.077(16) 0.072(14) 0.079(14) 0.004(11) 0.004(12) -0.019(12)
C28 0.050(11) 0.032(8) 0.069(11) 0.004(8) -0.011(9) -0.003(7)
C29 0.057(13) 0.051(12) 0.125(19) 0.004(12) 0.011(12) 0.010(10)
C30 0.065(13) 0.037(9) 0.070(12) 0.004(8) -0.021(10) -0.004(8)
C31 0.048(11) 0.057(11) 0.054(10) -0.002(8) -0.009(8) 0.017(9)
N10 0.039(8) 0.040(7) 0.054(8) 0.008(6) -0.003(6) 0.005(6)
N11 0.034(8) 0.035(8) 0.100(12) -0.011(8) -0.003(8) -0.008(6)
C34 0.093(17) 0.050(12) 0.071(13) -0.004(10) -0.028(12) 0.018(11)
C35 0.068(13) 0.039(10) 0.089(14) -0.010(9) -0.028(11) 0.018(9)
N12 0.031(8) 0.034(7) 0.116(14) -0.010(8) 0.006(8) -0.008(6)
C37 0.094(18) 0.048(12) 0.106(18) 0.005(12) 0.033(14) -0.022(12)

loop_
_atom_type_symbol
_atom_type_description
_atom_type_scat_dispersion_real
_atom_type_scat_dispersion_imag
_atom_type_scat_source
C C 0.0033 0.0016 'International Tables Vol C Tables 4.2.6.8 and 6.1.1.4'
H H 0.0000 0.0000 'International Tables Vol C Tables 4.2.6.8 and 6.1.1.4'
N N 0.0061 0.0033 'International Tables Vol C Tables 4.2.6.8 and 6.1.1.4'
O O 0.0106 0.0060 'International Tables Vol C Tables 4.2.6.8 and 6.1.1.4'
P P 0.1023 0.0942 'International Tables Vol C Tables 4.2.6.8 and 6.1.1.4'
Co Co 0.3494 0.9721 'International Tables Vol C Tables 4.2.6.8 and 6.1.1.4'
Sr Sr -1.5307 3.2498 'International Tables Vol C Tables 4.2.6.8 and 6.1.1.4'
Mo Mo -1.6832 0.6857 'International Tables Vol C Tables 4.2.6.8 and 6.1.1.4'
Cu Cu 0.3201 1.2651 'International Tables Vol C Tables 4.2.6.8 and 6.1.1.4'

loop_
_geom_angle_atom_site_label_1
_geom_angle_atom_site_label_2
_geom_angle_atom_site_label_3
_geom_angle
_geom_angle_site_symmetry_1
_geom_angle_site_symmetry_3
O41 Mo1 O6 105.5(4) . .
O41 Mo1 O3 101.3(4) . .
O6 Mo1 O3 95.7(3) . .
O41 Mo1 O36 96.4(4) . .
O6 Mo1 O36 87.3(3) . .
O3 Mo1 O36 160.5(3) . .
O41 Mo1 O24 95.8(4) . .
O6 Mo1 O24 158.0(3) . .
O3 Mo1 O24 85.2(3) . .
O36 Mo1 O24 84.9(3) . .
O41 Mo1 O10 168.3(4) . .
O6 Mo1 O10 85.1(3) . .
O3 Mo1 O10 82.2(3) . .
O36 Mo1 O10 78.9(3) . .
O24 Mo1 O10 73.2(3) . .
O41 Mo1 Mo9 100.5(3) . .
O6 Mo1 Mo9 48.3(2) . .
O3 Mo1 Mo9 49.0(2) . .
O36 Mo1 Mo9 135.2(2) . .
O24 Mo1 Mo9 133.4(2) . .
O10 Mo1 Mo9 90.3(2) . .
O42 Mo2 O14 104.7(4) . .
O42 Mo2 O5 101.2(4) . .
O14 Mo2 O5 95.8(3) . .
O42 Mo2 O59 97.6(4) . .
O14 Mo2 O59 87.4(3) . .
O5 Mo2 O59 159.5(3) . .
O42 Mo2 O24 99.0(4) . .
O14 Mo2 O24 155.1(3) . .
O5 Mo2 O24 86.6(3) . .
O59 Mo2 O24 82.2(3) . .
O42 Mo2 O10 171.3(3) . .
O14 Mo2 O10 83.2(3) . .
O5 Mo2 O10 81.3(3) . .
O59 Mo2 O10 78.9(3) . .
O24 Mo2 O10 72.7(3) . .
O42 Mo2 Mo4 99.5(3) . .
O14 Mo2 Mo4 48.2(2) . .
O5 Mo2 Mo4 49.2(2) . .
O59 Mo2 Mo4 135.1(2) . .
O24 Mo2 Mo4 134.6(2) . .
O10 Mo2 Mo4 88.51(19) . .
O43 Mo3 O18 105.9(4) . .
O43 Mo3 O21 102.4(4) . .
O18 Mo3 O21 95.5(3) . .
O43 Mo3 O23 96.7(4) . .
O18 Mo3 O23 85.7(3) . .
O21 Mo3 O23 159.7(3) . .
O43 Mo3 O15 98.6(4) . .
O18 Mo3 O15 154.3(3) . .
O21 Mo3 O15 86.5(3) . .
O23 Mo3 O15 83.8(3) . .
O43 Mo3 O11 171.6(3) . .
O18 Mo3 O11 81.1(3) . .
O21 Mo3 O11 81.3(3) . .
O23 Mo3 O11 79.0(3) . .
O15 Mo3 O11 73.8(3) . .
O43 Mo3 Mo12 100.4(3) . .
O18 Mo3 Mo12 48.2(2) . .
O21 Mo3 Mo12 49.1(2) . .
O23 Mo3 Mo12 133.7(2) . .
O15 Mo3 Mo12 134.5(2) . .
O11 Mo3 Mo12 87.75(19) . .
O22 Mo4 O14 104.3(4) . .
O22 Mo4 O5 102.8(4) . .
O14 Mo4 O5 95.4(3) . .
O22 Mo4 O34 96.6(4) . .
O14 Mo4 O34 86.6(3) . .
O5 Mo4 O34 159.4(3) . .
O22 Mo4 O7 97.1(4) . .
O14 Mo4 O7 157.6(3) . .
O5 Mo4 O7 85.8(3) . .
O34 Mo4 O7 84.7(3) . .
O22 Mo4 O13 169.9(3) . .
O14 Mo4 O13 84.8(3) . .
O5 Mo4 O13 80.4(3) . .
O34 Mo4 O13 79.3(3) . .
O7 Mo4 O13 73.4(3) . .
O22 Mo4 Mo2 100.4(3) . .
O14 Mo4 Mo2 48.0(2) . .
O5 Mo4 Mo2 48.9(2) . .
O34 Mo4 Mo2 134.1(2) . .
O7 Mo4 Mo2 134.0(2) . .
O13 Mo4 Mo2 88.98(19) . .
O28 Mo5 O26 105.3(4) . .
O28 Mo5 O1 102.2(4) . .
O26 Mo5 O1 95.7(3) . .
O28 Mo5 O45 96.4(4) . .
O26 Mo5 O45 86.0(3) . .
O1 Mo5 O45 160.2(3) . .
O28 Mo5 O27 95.1(4) . .
O26 Mo5 O27 158.6(3) . .
O1 Mo5 O27 86.2(3) . .
O45 Mo5 O27 85.2(3) . .
O28 Mo5 O17 168.5(3) . .
O26 Mo5 O17 84.8(3) . .
O1 Mo5 O17 81.9(3) . .
O45 Mo5 O17 78.5(3) . .
O27 Mo5 O17 74.3(3) . .
O28 Mo5 Mo6 100.5(3) . .
O26 Mo5 Mo6 48.4(2) . .
O1 Mo5 Mo6 48.9(2) . .
O45 Mo5 Mo6 134.1(2) . .
O27 Mo5 Mo6 134.6(2) . .
O17 Mo5 Mo6 90.4(2) . .
O16 Mo6 O26 105.3(4) . .
O16 Mo6 O1 102.5(4) . .
O26 Mo6 O1 95.6(3) . .
O16 Mo6 O30 95.4(4) . .
O26 Mo6 O30 86.1(3) . .
O1 Mo6 O30 160.8(3) . .
O16 Mo6 O15 97.6(3) . .
O26 Mo6 O15 155.5(3) . .
O1 Mo6 O15 87.7(3) . .
O30 Mo6 O15 83.1(3) . .
O16 Mo6 O11 171.4(3) . .
O26 Mo6 O11 82.4(3) . .
O1 Mo6 O11 80.2(3) . .
O30 Mo6 O11 81.1(3) . .
O15 Mo6 O11 74.3(3) . .
O16 Mo6 Mo5 100.7(3) . .
O26 Mo6 Mo5 48.4(2) . .
O1 Mo6 Mo5 48.9(2) . .
O30 Mo6 Mo5 134.2(2) . .
O15 Mo6 Mo5 135.6(2) . .
O11 Mo6 Mo5 87.24(19) . .
O44 Mo7 O4 105.6(4) . .
O44 Mo7 O2 101.9(4) . .
O4 Mo7 O2 95.9(3) . .
O44 Mo7 O56 96.6(4) . .
O4 Mo7 O56 85.4(3) . .
O2 Mo7 O56 160.3(3) . .
O44 Mo7 O12 99.9(4) . .
O4 Mo7 O12 153.1(3) . .
O2 Mo7 O12 86.7(3) . .
O56 Mo7 O12 83.7(3) . .
O44 Mo7 O29 172.9(4) . .
O4 Mo7 O29 80.6(3) . .
O2 Mo7 O29 80.6(3) . .
O56 Mo7 O29 80.2(3) . .
O12 Mo7 O29 73.4(3) . .
O44 Mo7 Mo8 99.3(3) . .
O4 Mo7 Mo8 48.4(2) . .
O2 Mo7 Mo8 49.6(2) . .
O56 Mo7 Mo8 133.6(2) . .
O12 Mo7 Mo8 134.9(2) . .
O29 Mo7 Mo8 87.39(19) . .
O51 Mo8 O4 105.0(4) . .
O51 Mo8 O2 104.3(4) . .
O4 Mo8 O2 94.7(3) . .
O51 Mo8 O19 95.7(4) . .
O4 Mo8 O19 85.6(3) . .
O2 Mo8 O19 159.1(3) . .
O51 Mo8 O7 96.6(4) . .
O4 Mo8 O7 157.9(3) . .
O2 Mo8 O7 84.8(3) . .
O19 Mo8 O7 87.1(3) . .
O51 Mo8 O13 168.3(4) . .
O4 Mo8 O13 84.6(3) . .
O2 Mo8 O13 81.2(3) . .
O19 Mo8 O13 78.0(3) . .
O7 Mo8 O13 73.4(3) . .
O51 Mo8 Mo7 100.6(3) . .
O4 Mo8 Mo7 47.8(2) . .
O2 Mo8 Mo7 48.9(2) . .
O19 Mo8 Mo7 133.2(2) . .
O7 Mo8 Mo7 133.3(2) . .
O13 Mo8 Mo7 90.8(2) . .
O40 Mo9 O6 104.6(4) . .
O40 Mo9 O3 102.6(4) . .
O6 Mo9 O3 96.0(3) . .
O40 Mo9 O12 97.0(3) . .
O6 Mo9 O12 157.2(3) . .
O3 Mo9 O12 86.5(3) . .
O40 Mo9 O32 94.8(4) . .
O6 Mo9 O32 87.3(3) . .
O3 Mo9 O32 160.7(3) . .
O12 Mo9 O32 83.4(3) . .
O40 Mo9 O29 170.8(3) . .
O6 Mo9 O29 83.1(3) . .
O3 Mo9 O29 81.3(3) . .
O12 Mo9 O29 74.8(3) . .
O32 Mo9 O29 80.3(3) . .
O40 Mo9 Mo1 100.8(3) . .
O6 Mo9 Mo1 48.4(2) . .
O3 Mo9 Mo1 49.1(2) . .
O12 Mo9 Mo1 134.6(2) . .
O32 Mo9 Mo1 135.4(2) . .
O29 Mo9 Mo1 88.07(19) . .
O25 Mo10 O8 104.3(4) . .
O25 Mo10 O9 101.0(4) . .
O8 Mo10 O9 95.6(3) . .
O25 Mo10 O33 97.4(4) . .
O8 Mo10 O33 86.7(3) . .
O9 Mo10 O33 160.3(3) . .
O25 Mo10 O20 99.1(4) . .
O8 Mo10 O20 155.3(3) . .
O9 Mo10 O20 87.7(3) . .
O33 Mo10 O20 82.4(3) . .
O25 Mo10 O35 171.4(3) . .
O8 Mo10 O35 84.2(3) . .
O9 Mo10 O35 79.3(3) . .
O33 Mo10 O35 81.4(3) . .
O20 Mo10 O35 72.3(3) . .
O25 Mo10 Mo11 99.0(3) . .
O8 Mo10 Mo11 48.4(2) . .
O9 Mo10 Mo11 48.8(2) . .
O33 Mo10 Mo11 134.7(2) . .
O20 Mo10 Mo11 135.3(2) . .
O35 Mo10 Mo11 87.66(19) . .
O47 Mo11 O8 104.5(4) . .
O47 Mo11 O9 102.2(4) . .
O8 Mo11 O9 95.3(3) . .
O47 Mo11 O48 98.3(4) . .
O8 Mo11 O48 86.5(3) . .
O9 Mo11 O48 158.3(3) . .
O47 Mo11 O27 97.3(4) . .
O8 Mo11 O27 157.2(3) . .
O9 Mo11 O27 86.5(3) . .
O48 Mo11 O27 83.8(3) . .
O47 Mo11 O17 170.2(3) . .
O8 Mo11 O17 83.9(3) . .
O9 Mo11 O17 81.9(3) . .
O48 Mo11 O17 76.7(3) . .
O27 Mo11 O17 73.9(3) . .
O47 Mo11 Mo10 100.1(3) . .
O8 Mo11 Mo10 48.2(2) . .
O9 Mo11 Mo10 48.7(2) . .
O48 Mo11 Mo10 134.0(2) . .
O27 Mo11 Mo10 134.3(2) . .
O17 Mo11 Mo10 89.37(19) . .
O39 Mo12 O18 105.2(4) . .
O39 Mo12 O21 103.2(4) . .
O18 Mo12 O21 94.8(3) . .
O39 Mo12 O50 97.0(4) . .
O18 Mo12 O50 84.9(3) . .
O21 Mo12 O50 159.2(3) . .
O39 Mo12 O20 96.5(4) . .
O18 Mo12 O20 157.6(3) . .
O21 Mo12 O20 85.9(3) . .
O50 Mo12 O20 86.7(3) . .
O39 Mo12 O35 168.5(4) . .
O18 Mo12 O35 85.1(3) . .
O21 Mo12 O35 80.7(3) . .
O50 Mo12 O35 78.5(3) . .
O20 Mo12 O35 72.8(3) . .
O39 Mo12 Mo3 100.4(3) . .
O18 Mo12 Mo3 48.0(2) . .
O21 Mo12 Mo3 48.6(2) . .
O50 Mo12 Mo3 132.5(2) . .
O20 Mo12 Mo3 133.9(2) . .
O35 Mo12 Mo3 90.3(2) . .
O1 Cu1 O3 179.2(3) . .
O1 Cu1 O5 83.9(3) . .
O3 Cu1 O5 96.4(3) . .
O1 Cu1 O9 95.4(3) . .
O3 Cu1 O9 84.3(3) . .
O5 Cu1 O9 179.2(3) . .
O1 Cu1 O2 84.5(3) . .
O3 Cu1 O2 96.2(3) . .
O5 Cu1 O2 94.6(3) . .
O9 Cu1 O2 85.0(3) . .
O1 Cu1 O21 95.9(3) . .
O3 Cu1 O21 83.5(3) . .
O5 Cu1 O21 84.3(3) . .
O9 Cu1 O21 96.2(3) . .
O2 Cu1 O21 178.8(3) . .
O60 Cu2 O38 98.6(3) 4_665 4_665
O60 Cu2 O31 88.7(3) 4_665 .
O38 Cu2 O31 172.5(3) 4_665 .
O60 Cu2 O64 94.6(4) 4_665 .
O38 Cu2 O64 89.7(3) 4_665 .
O31 Cu2 O64 90.9(3) . .
O60 Cu2 O49 93.9(4) 4_665 .
O38 Cu2 O49 91.5(3) 4_665 .
O31 Cu2 O49 86.7(3) . .
O64 Cu2 O49 171.2(4) . .
O60 Cu2 O68 178.2(4) 4_665 .
O38 Cu2 O68 80.9(3) 4_665 .
O31 Cu2 O68 91.7(3) . .
O64 Cu2 O68 87.2(4) . .
O49 Cu2 O68 84.4(4) . .
O57 Cu3 O37 92.5(3) 4_566 .
O57 Cu3 O53 103.5(3) 4_566 4_566
O37 Cu3 O53 162.0(3) . 4_566
O57 Cu3 O61 177.1(3) 4_566 .
O37 Cu3 O61 86.1(3) . .
O53 Cu3 O61 78.2(3) 4_566 .
O57 Cu3 O63 92.6(4) 4_566 .
O37 Cu3 O63 82.4(3) . .
O53 Cu3 O63 88.7(3) 4_566 .
O61 Cu3 O63 89.7(4) . .
O57 Cu3 O66 88.8(4) 4_566 .
O37 Cu3 O66 93.1(3) . .
O53 Cu3 O66 95.3(3) 4_566 .
O61 Cu3 O66 88.8(3) . .
O63 Cu3 O66 175.4(3) . .
O55 P1 O36 112.4(5) . .
O55 P1 O59 110.7(5) . .
O36 P1 O59 113.7(5) . .
O55 P1 O65 105.6(5) . .
O36 P1 O65 108.3(5) . .
O59 P1 O65 105.6(5) . .
O53 P2 O11 109.6(5) . .
O53 P2 O35 110.5(4) . .
O11 P2 O35 109.4(4) . .
O53 P2 O17 113.0(4) . .
O11 P2 O17 107.7(4) . .
O35 P2 O17 106.4(4) . .
O38 P3 O13 112.1(4) . .
O38 P3 O29 110.9(5) . .
O13 P3 O29 108.1(4) . .
O38 P3 O10 110.5(4) . .
O13 P3 O10 106.6(4) . .
O29 P3 O10 108.4(4) . .
O31 P4 O23 111.5(5) . .
O31 P4 O30 110.4(5) . .
O23 P4 O30 110.3(5) . .
O31 P4 O62 107.2(5) . .
O23 P4 O62 109.8(5) . .
O30 P4 O62 107.5(5) . .
O37 P5 O56 111.9(5) . .
O37 P5 O32 110.8(5) . .
O56 P5 O32 109.2(5) . .
O37 P5 O46 106.7(5) . .
O56 P5 O46 110.1(5) . .
O32 P5 O46 108.2(5) . .
O60 P6 O19 115.2(5) . .
O60 P6 O34 112.6(5) . .
O19 P6 O34 110.0(5) . .
O60 P6 O54 107.1(5) . .
O19 P6 O54 106.2(4) . .
O34 P6 O54 104.9(5) . .
O58 P7 O48 112.5(5) . .
O58 P7 O45 111.6(5) . .
O48 P7 O45 112.8(5) . .
O58 P7 O67 106.8(5) . .
O48 P7 O67 105.8(5) . .
O45 P7 O67 106.9(5) . .
O57 P8 O50 115.5(5) . .
O57 P8 O33 111.1(5) . .
O50 P8 O33 111.1(5) . .
O57 P8 O52 107.2(5) . .
O50 P8 O52 105.5(5) . .
O33 P8 O52 105.7(5) . .
Mo6 O1 Mo5 82.1(3) . .
Mo6 O1 Cu1 134.7(4) . .
Mo5 O1 Cu1 136.2(4) . .
Mo7 O2 Mo8 81.5(3) . .
Mo7 O2 Cu1 133.6(4) . .
Mo8 O2 Cu1 135.8(4) . .
Mo9 O3 Mo1 82.0(3) . .
Mo9 O3 Cu1 134.5(4) . .
Mo1 O3 Cu1 135.3(4) . .
Mo7 O4 Mo8 83.8(3) . .
Mo2 O5 Mo4 81.9(3) . .
Mo2 O5 Cu1 133.9(4) . .
Mo4 O5 Cu1 136.2(4) . .
Mo9 O6 Mo1 83.4(3) . .
Mo4 O7 Mo8 112.5(3) . .
Mo10 O8 Mo11 83.4(3) . .
Mo10 O9 Mo11 82.5(3) . .
Mo10 O9 Cu1 134.3(4) . .
Mo11 O9 Cu1 134.8(4) . .
P3 O10 Mo1 124.5(4) . .
P3 O10 Mo2 126.6(4) . .
Mo1 O10 Mo2 99.6(3) . .
P2 O11 Mo6 128.7(4) . .
P2 O11 Mo3 124.6(4) . .
Mo6 O11 Mo3 98.1(3) . .
Mo7 O12 Mo9 112.9(3) . .
P3 O13 Mo8 125.5(4) . .
P3 O13 Mo4 128.1(4) . .
Mo8 O13 Mo4 100.0(3) . .
Mo2 O14 Mo4 83.8(3) . .
Mo6 O15 Mo3 113.3(3) . .
P2 O17 Mo5 125.4(4) . .
P2 O17 Mo11 125.7(4) . .
Mo5 O17 Mo11 98.2(3) . .
Mo3 O18 Mo12 83.8(3) . .
P6 O19 Mo8 131.4(5) . .
Mo10 O20 Mo12 112.4(3) . .
Mo3 O21 Mo12 82.2(3) . .
Mo3 O21 Cu1 133.7(4) . .
Mo12 O21 Cu1 134.0(4) . .
P4 O23 Mo3 135.4(5) . .
Mo2 O24 Mo1 114.2(3) . .
Mo5 O26 Mo6 83.2(3) . .
Mo11 O27 Mo5 113.3(3) . .
P3 O29 Mo9 127.4(4) . .
P3 O29 Mo7 126.1(4) . .
Mo9 O29 Mo7 98.3(3) . .
P4 O30 Mo6 135.4(5) . .
P4 O31 Cu2 128.5(5) . .
P5 O32 Mo9 134.5(5) . .
P8 O33 Mo10 132.0(5) . .
P6 O34 Mo4 130.4(5) . .
P2 O35 Mo12 124.7(5) . .
P2 O35 Mo10 129.4(4) . .
Mo12 O35 Mo10 101.5(3) . .
P1 O36 Mo1 133.3(5) . .
P5 O37 Cu3 127.7(5) . .
P3 O38 Cu2 135.1(5) . 4_566
P7 O45 Mo5 133.9(5) . .
P7 O48 Mo11 136.7(5) . .
Cu2 O49 H49 109.5 . .
P8 O50 Mo12 133.1(5) . .
P2 O53 Cu3 135.8(5) . 4_665
P5 O56 Mo7 136.7(5) . .
P8 O57 Cu3 149.2(6) . 4_665
P1 O59 Mo2 136.4(5) . .
P6 O60 Cu2 155.6(5) . 4_566
Cu3 O61 H61A 119.8 . .
Cu3 O61 H61B 120.2 . .
H61A O61 H61B 120.0 . .
Cu3 O63 H63A 120.0 . .
Cu3 O63 H63B 120.0 . .
H63A O63 H63B 120.0 . .
Cu2 O64 H64 109.4 . .
Cu3 O66 H66A 120.1 . .
Cu3 O66 H66B 119.9 . .
H66A O66 H66B 120.0 . .
Cu2 O68 H68 109.5 . .
C5 N1 C2 109.7(12) . .
C5 N1 C8 124.3(11) . .
C2 N1 C8 125.7(11) . .
C12 N2 C18 107.5(13) . .
C12 N2 C4 124.6(13) . .
C18 N2 C4 127.7(12) . .
C12 N3 C15 108.3(14) . .
C19 N4 C30 108.2(14) . .
C7 N5 C20 107.4(13) . .
H3WA O3W H3WB 120.0 . .
C5 N6 C6 108.2(12) . .
C7 N7 C16 106.1(13) . .
C7 N7 C28 128.4(13) . .
C16 N7 C28 125.4(13) . .
C8 C1 C1 114.5(15) . 3_755
C8 C1 H1A 108.7 . .
C1 C1 H1A 108.5 3_755 .
C8 C1 H1B 108.7 . .
C1 C1 H1B 108.6 3_755 .
H1A C1 H1B 107.6 . .
C6 C2 N1 106.5(13) . .
C6 C2 H2 126.7 . .
N1 C2 H2 126.8 . .
C31 N8 C22 106.0(16) . .
N2 C4 C14 111.4(13) . .
N2 C4 H4A 109.4 . .
C14 C4 H4A 109.4 . .
N2 C4 H4B 109.3 . .
C14 C4 H4B 109.3 . .
H4A C4 H4B 108.0 . .
N1 C5 N6 108.3(13) . .
N1 C5 H5 125.9 . .
N6 C5 H5 125.8 . .
C2 C6 N6 107.3(13) . .
C2 C6 H6 126.3 . .
N6 C6 H6 126.4 . .
N5 C7 N7 111.1(14) . .
N5 C7 H7 124.5 . .
N7 C7 H7 124.5 . .
N1 C8 C1 111.5(11) . .
N1 C8 H8A 109.2 . .
C1 C8 H8A 109.3 . .
N1 C8 H8B 109.4 . .
C1 C8 H8B 109.4 . .
H8A C8 H8B 108.0 . .
H2WA O2W H2WB 120.0 . .
C13 C10 C10 110.7(18) . 3_667
C13 C10 H10A 109.5 . .
C10 C10 H10A 109.7 3_667 .
C13 C10 H10B 109.4 . .
C10 C10 H10B 109.5 3_667 .
H10A C10 H10B 108.1 . .
C19 N9 C35 108.6(14) . .
C19 N9 C24 125.3(14) . .
C35 N9 C24 124.5(16) . .
N2 C12 N3 110.4(14) . .
N2 C12 H12 124.8 . .
N3 C12 H12 124.8 . .
N10 C13 C10 112.2(14) . .
N10 C13 H13A 109.2 . .
C10 C13 H13A 109.2 . .
N10 C13 H13B 109.2 . .
C10 C13 H13B 109.1 . .
H13A C13 H13B 107.9 . .
C4 C14 C17 109.6(13) . .
C4 C14 H14A 109.8 . .
C17 C14 H14A 109.8 . .
C4 C14 H14B 109.6 . .
C17 C14 H14B 109.7 . .
H14A C14 H14B 108.2 . .
N3 C15 C18 107.6(15) . .
N3 C15 H15 126.2 . .
C18 C15 H15 126.2 . .
C20 C16 N7 106.9(14) . .
C20 C16 H16 126.6 . .
N7 C16 H16 126.5 . .
C28 C17 C14 112.4(15) . .
C28 C17 H17A 109.2 . .
C14 C17 H17A 109.2 . .
C28 C17 H17B 109.0 . .
C14 C17 H17B 109.1 . .
H17A C17 H17B 107.9 . .
C15 C18 N2 106.2(14) . .
C15 C18 H18 126.9 . .
N2 C18 H18 126.9 . .
N4 C19 N9 109.0(15) . .
N4 C19 H19 125.5 . .
N9 C19 H19 125.5 . .
C16 C20 N5 108.4(15) . .
C16 C20 H20 125.9 . .
N5 C20 H20 125.7 . .
N12 C21 N11 108.2(17) . .
N12 C21 H21 125.8 . .
N11 C21 H21 126.0 . .
C23 C22 N8 109.4(17) . .
C23 C22 H22 125.3 . .
N8 C22 H22 125.3 . .
C22 C23 N10 106.5(18) . .
C22 C23 H23 126.8 . .
N10 C23 H23 126.7 . .
C25 C24 N9 104.8(18) . .
C25 C24 H24A 110.9 . .
N9 C24 H24A 110.9 . .
C25 C24 H24B 110.6 . .
N9 C24 H24B 110.7 . .
H24A C24 H24B 108.9 . .
C24 C25 C27 105.2(19) . .
C24 C25 H25A 110.5 . .
C27 C25 H25A 110.7 . .
C24 C25 H25B 110.8 . .
C27 C25 H25B 110.8 . .
H25A C25 H25B 108.8 . .
H1WA O1W H1WB 120.0 . .
C29 C27 C25 112.3(19) . .
C29 C27 H27A 109.0 . .
C25 C27 H27A 109.1 . .
C29 C27 H27B 109.3 . .
C25 C27 H27B 109.2 . .
H27A C27 H27B 107.9 . .
N7 C28 C17 112.1(14) . .
N7 C28 H28A 109.2 . .
C17 C28 H28A 109.3 . .
N7 C28 H28B 109.2 . .
C17 C28 H28B 109.1 . .
H28A C28 H28B 107.9 . .
C27 C29 N12 112.4(17) . .
C27 C29 H29A 109.3 . .
N12 C29 H29A 109.0 . .
C27 C29 H29B 109.0 . .
N12 C29 H29B 109.1 . .
H29A C29 H29B 107.9 . .
C35 C30 N4 108.1(16) . .
C35 C30 H30 126.1 . .
N4 C30 H30 125.8 . .
N10 C31 N8 111.3(17) . .
N10 C31 H31 124.3 . .
N8 C31 H31 124.3 . .
C31 N10 C23 106.5(16) . .
C31 N10 C13 126.6(15) . .
C23 N10 C13 126.9(16) . .
C21 N11 C34 109.4(15) . .
C37 C34 N11 104.5(17) . .
C37 C34 H34 127.7 . .
N11 C34 H34 127.9 . .
C30 C35 N9 106.1(15) . .
C30 C35 H35 126.9 . .
N9 C35 H35 127.0 . .
C21 N12 C37 108.6(16) . .
C21 N12 C29 121.7(18) . .
C37 N12 C29 129.7(17) . .
N12 C37 C34 109.1(18) . .
N12 C37 H37 125.4 . .
C34 C37 H37 125.5 . .

loop_
_geom_bond_atom_site_label_1
_geom_bond_atom_site_label_2
_geom_bond_distance
_geom_bond_site_symmetry_2
Mo1 O41 1.680(8) .
Mo1 O6 1.954(8) .
Mo1 O3 1.980(7) .
Mo1 O36 2.078(8) .
Mo1 O24 2.100(8) .
Mo1 O10 2.272(8) .
Mo1 Mo9 2.5956(14) .
Mo2 O42 1.679(8) .
Mo2 O14 1.945(8) .
Mo2 O5 1.982(7) .
Mo2 O59 2.037(8) .
Mo2 O24 2.075(8) .
Mo2 O10 2.318(8) .
Mo2 Mo4 2.6022(14) .
Mo3 O43 1.677(8) .
Mo3 O18 1.937(8) .
Mo3 O21 1.962(8) .
Mo3 O23 2.080(8) .
Mo3 O15 2.091(8) .
Mo3 O11 2.321(7) .
Mo3 Mo12 2.5908(14) .
Mo4 O22 1.674(9) .
Mo4 O14 1.950(8) .
Mo4 O5 1.990(7) .
Mo4 O34 2.070(8) .
Mo4 O7 2.097(7) .
Mo4 O13 2.281(8) .
Mo5 O28 1.669(8) .
Mo5 O26 1.950(8) .
Mo5 O1 1.971(7) .
Mo5 O45 2.061(8) .
Mo5 O27 2.098(8) .
Mo5 O17 2.291(8) .
Mo5 Mo6 2.5901(14) .
Mo6 O16 1.684(8) .
Mo6 O26 1.951(7) .
Mo6 O1 1.971(8) .
Mo6 O30 2.078(8) .
Mo6 O15 2.089(7) .
Mo6 O11 2.302(7) .
Mo7 O44 1.676(8) .
Mo7 O4 1.926(8) .
Mo7 O2 1.969(8) .
Mo7 O56 2.064(8) .
Mo7 O12 2.087(8) .
Mo7 O29 2.348(7) .
Mo7 Mo8 2.5838(14) .
Mo8 O51 1.682(8) .
Mo8 O4 1.943(8) .
Mo8 O2 1.988(7) .
Mo8 O19 2.064(8) .
Mo8 O7 2.102(8) .
Mo8 O13 2.275(7) .
Mo9 O40 1.681(8) .
Mo9 O6 1.950(8) .
Mo9 O3 1.977(8) .
Mo9 O12 2.103(7) .
Mo9 O32 2.104(8) .
Mo9 O29 2.270(7) .
Mo10 O25 1.679(8) .
Mo10 O8 1.951(8) .
Mo10 O9 1.970(8) .
Mo10 O33 2.053(8) .
Mo10 O20 2.099(8) .
Mo10 O35 2.281(8) .
Mo10 Mo11 2.6002(14) .
Mo11 O47 1.673(9) .
Mo11 O8 1.957(8) .
Mo11 O9 1.973(7) .
Mo11 O48 2.065(8) .
Mo11 O27 2.078(8) .
Mo11 O17 2.327(8) .
Mo12 O39 1.693(8) .
Mo12 O18 1.944(8) .
Mo12 O21 1.978(7) .
Mo12 O50 2.066(8) .
Mo12 O20 2.116(8) .
Mo12 O35 2.242(8) .
Cu1 O1 2.118(7) .
Cu1 O3 2.129(7) .
Cu1 O5 2.147(8) .
Cu1 O9 2.167(8) .
Cu1 O2 2.189(8) .
Cu1 O21 2.209(8) .
Cu2 O60 2.037(8) 4_665
Cu2 O38 2.077(8) 4_665
Cu2 O31 2.075(8) .
Cu2 O64 2.133(9) .
Cu2 O49 2.171(9) .
Cu2 O68 2.240(9) .
Cu3 O57 2.044(8) 4_566
Cu3 O37 2.103(8) .
Cu3 O53 2.120(8) 4_566
Cu3 O61 2.147(8) .
Cu3 O63 2.163(9) .
Cu3 O66 2.170(9) .
P1 O55 1.512(8) .
P1 O36 1.515(9) .
P1 O59 1.533(9) .
P1 O65 1.600(9) .
P2 O53 1.513(8) .
P2 O11 1.535(8) .
P2 O35 1.546(8) .
P2 O17 1.554(8) .
P3 O38 1.515(8) .
P3 O13 1.551(8) .
P3 O29 1.550(8) .
P3 O10 1.569(8) .
P4 O31 1.508(8) .
P4 O23 1.544(8) .
P4 O30 1.546(8) .
P4 O62 1.577(9) .
P5 O37 1.505(8) .
P5 O56 1.528(9) .
P5 O32 1.566(8) .
P5 O46 1.573(9) .
P6 O60 1.499(9) .
P6 O19 1.547(8) .
P6 O34 1.556(8) .
P6 O54 1.574(8) .
P7 O58 1.500(9) .
P7 O48 1.525(9) .
P7 O45 1.532(9) .
P7 O67 1.594(9) .
P8 O57 1.499(9) .
P8 O50 1.536(9) .
P8 O33 1.541(8) .
P8 O52 1.579(9) .
O38 Cu2 2.077(8) 4_566
O49 H49 0.8205 .
O53 Cu3 2.120(8) 4_665
O57 Cu3 2.044(8) 4_665
O60 Cu2 2.037(8) 4_566
O61 H61A 0.8500 .
O61 H61B 0.8500 .
O63 H63A 0.8500 .
O63 H63B 0.8501 .
O64 H64 0.8200 .
O66 H66A 0.8500 .
O66 H66B 0.8501 .
O68 H68 0.8202 .
N1 C5 1.311(17) .
N1 C2 1.359(18) .
N1 C8 1.502(16) .
N2 C12 1.311(18) .
N2 C18 1.39(2) .
N2 C4 1.495(19) .
N3 C12 1.32(2) .
N3 C15 1.35(2) .
N4 C19 1.292(19) .
N4 C30 1.37(2) .
N5 C7 1.293(19) .
N5 C20 1.37(2) .
O3W H3WA 0.8500 .
O3W H3WB 0.8500 .
N6 C5 1.322(19) .
N6 C6 1.373(19) .
N7 C7 1.326(19) .
N7 C16 1.40(2) .
N7 C28 1.475(19) .
C1 C8 1.512(19) .
C1 C1 1.52(3) 3_755
C1 H1A 0.9700 .
C1 H1B 0.9700 .
C2 C6 1.34(2) .
C2 H2 0.9300 .
N8 C31 1.33(2) .
N8 C22 1.37(3) .
C4 C14 1.50(2) .
C4 H4A 0.9700 .
C4 H4B 0.9700 .
C5 H5 0.9300 .
C6 H6 0.9300 .
C7 H7 0.9300 .
C8 H8A 0.9700 .
C8 H8B 0.9700 .
O2W H2WA 0.8501 .
O2W H2WB 0.8500 .
C10 C13 1.51(2) .
C10 C10 1.53(3) 3_667
C10 H10A 0.9700 .
C10 H10B 0.9700 .
N9 C19 1.32(2) .
N9 C35 1.37(2) .
N9 C24 1.61(3) .
C12 H12 0.9300 .
C13 N10 1.47(2) .
C13 H13A 0.9700 .
C13 H13B 0.9700 .
C14 C17 1.54(2) .
C14 H14A 0.9700 .
C14 H14B 0.9700 .
C15 C18 1.36(2) .
C15 H15 0.9300 .
C16 C20 1.32(2) .
C16 H16 0.9300 .
C17 C28 1.48(2) .
C17 H17A 0.9700 .
C17 H17B 0.9700 .
C18 H18 0.9300 .
C19 H19 0.9300 .
C20 H20 0.9300 .
C21 N12 1.31(2) .
C21 N11 1.34(2) .
C21 H21 0.9300 .
C22 C23 1.34(3) .
C22 H22 0.9300 .
C23 N10 1.40(2) .
C23 H23 0.9300 .
C24 C25 1.41(3) .
C24 H24A 0.9700 .
C24 H24B 0.9700 .
C25 C27 1.58(3) .
C25 H25A 0.9700 .
C25 H25B 0.9700 .
O1W H1WA 0.8499 .
O1W H1WB 0.8501 .
C27 C29 1.40(3) .
C27 H27A 0.9700 .
C27 H27B 0.9700 .
C28 H28A 0.9700 .
C28 H28B 0.9700 .
C29 N12 1.57(2) .
C29 H29A 0.9700 .
C29 H29B 0.9700 .
C30 C35 1.32(2) .
C30 H30 0.9300 .
C31 N10 1.32(2) .
C31 H31 0.9300 .
N11 C34 1.37(2) .
C34 C37 1.37(3) .
C34 H34 0.9300 .
C35 H35 0.9300 .
N12 C37 1.34(3) .
C37 H37 0.9300 .

loop_
_geom_hbond_atom_site_label_D
_geom_hbond_atom_site_label_H
_geom_hbond_atom_site_label_A
_geom_hbond_distance_DH
_geom_hbond_distance_HA
_geom_hbond_distance_DA
_geom_hbond_angle_DHA
_geom_hbond_site_symmetry_A
O61 H61A O38 0.85 2.07 2.849(12) 151.2 .
O61 H61A O29 0.85 2.48 3.196(11) 142.0 .
O61 H61B O3W 0.85 2.43 3.001(13) 125.5 .
O63 H63A O37 0.85 2.70 2.812(12) 88.9 .
O63 H63B O8 0.85 1.91 2.660(12) 146.7 4_566
O64 H64 O23 0.82 2.21 2.876(12) 138.0 .
O64 H64 O18 0.82 2.56 3.076(12) 122.3 .
O66 H66A O56 0.85 2.24 2.928(12) 138.5 .
O66 H66A O4 0.85 2.28 2.986(12) 140.0 .
O66 H66B O64 0.85 2.25 2.764(13) 119.2 4_566
O68 H68 O3W 0.82 2.31 3.034(14) 147.7 4_665
O3W H3WA O67 0.85 2.27 2.898(14) 131.1 4_566
O3W H3WA O61 0.85 2.50 3.001(13) 118.6 .
O3W H3WB O36 0.85 2.50 3.336(13) 168.9 .
O3W H3WB O6 0.85 2.61 3.090(13) 116.7 .
O2W H2WA O14 0.85 2.38 3.020(17) 132.1 4_566
O2W H2WB O46 0.85 2.28 2.638(17) 105.8 1_556
O1W H1WA O22 0.85 2.51 3.188(18) 137.2 1_455
O1W H1WB O62 0.85 1.99 2.665(18) 136.1 1_455
